data_4507393
loop_
_publ_author_name
'Sreevidya, Thekku Veedu'
'Cao, Deng-Ke'
'Lavy, Tali'
'Botoshansky, Mark'
'Kaftory, Menahem'

_publ_section_title
;
 Unexpected Molecular Flip in Solid-State Photodimerization
;
_journal_issue 2
_journal_name_full 'Crystal Growth &amp; Design'
_journal_page_first 936
_journal_paper_doi 10.1021/cg3016707
_journal_volume 13
_journal_year 2013
_chemical_formula_moiety 'C30 H22 O2, 2(C5 H5 N O)'
_chemical_formula_sum 'C40 H32 N2 O4'
_chemical_formula_weight 604.68
_chemical_name_systematic
; 
 1,1,6,6-Tetraphenyl-2,4-hexadiyne-1,6-diol : 2(2(1H)-pyridone) 
;
_space_group_IT_number 2
_symmetry_cell_setting triclinic
_symmetry_space_group_name_Hall '-P 1'
_symmetry_space_group_name_H-M 'P -1'
_atom_sites_solution_hydrogens geom
_atom_sites_solution_primary direct
_atom_sites_solution_secondary difmap
_audit_creation_method SHELXL-97
_cell_angle_alpha 84.98(2)
_cell_angle_beta 75.61(2)
_cell_angle_gamma 81.22(2)
_cell_formula_units_Z 1
_cell_length_a 7.7800(10)
_cell_length_b 8.0590(10)
_cell_length_c 13.452(2)
_cell_measurement_reflns_used 8170
_cell_measurement_temperature 293(2)
_cell_measurement_theta_max 25.32
_cell_measurement_theta_min 2.06
_cell_volume 806.3(2)
_computing_cell_refinement 'DENZO HKL2000 (Otwinowski & Minor 1997)'
_computing_data_collection 'Collect (Nonius, 2006)'
_computing_data_reduction 'DENZO HKL2000 (Otwinowski & Minor 1997)'
_computing_molecular_graphics 'Ortep-3 for Windows (Farrugia, 1999)'
_computing_structure_refinement 'SHELXL-97 (Sheldrick, 1997)'
_computing_structure_solution 'SHELXS-97 (Sheldrick, 1990)'
_diffrn_ambient_temperature 293(2)
_diffrn_measured_fraction_theta_full 0.996
_diffrn_measured_fraction_theta_max 0.996
_diffrn_measurement_device_type 'Nonius KappaCCD'
_diffrn_measurement_method 'phi- and omega-scans'
_diffrn_radiation_monochromator graphite
_diffrn_radiation_source 'fine-focus sealed tube'
_diffrn_radiation_type MoK\a
_diffrn_radiation_wavelength 0.71073
_diffrn_reflns_av_R_equivalents 0.052
_diffrn_reflns_av_sigmaI/netI 0.0480
_diffrn_reflns_limit_h_max 9
_diffrn_reflns_limit_h_min 0
_diffrn_reflns_limit_k_max 9
_diffrn_reflns_limit_k_min -9
_diffrn_reflns_limit_l_max 16
_diffrn_reflns_limit_l_min -15
_diffrn_reflns_number 8170
_diffrn_reflns_theta_full 25.02
_diffrn_reflns_theta_max 25.02
_diffrn_reflns_theta_min 1.56
_diffrn_standards_decay_% none
_diffrn_standards_number none
_exptl_absorpt_coefficient_mu 0.080
_exptl_absorpt_correction_type none
_exptl_absorpt_process_details none
_exptl_crystal_colour colorless
_exptl_crystal_density_diffrn 1.237
_exptl_crystal_density_method 'not measured'
_exptl_crystal_description plate
_exptl_crystal_F_000 318
_exptl_crystal_size_max 0.30
_exptl_crystal_size_mid 0.20
_exptl_crystal_size_min 0.01
_refine_diff_density_max 0.141
_refine_diff_density_min -0.171
_refine_diff_density_rms 0.034
_refine_ls_extinction_method none
_refine_ls_goodness_of_fit_ref 0.914
_refine_ls_hydrogen_treatment constr
_refine_ls_matrix_type full
_refine_ls_number_parameters 225
_refine_ls_number_reflns 2840
_refine_ls_number_restraints 0
_refine_ls_restrained_S_all 0.914
_refine_ls_R_factor_all 0.0786
_refine_ls_R_factor_gt 0.0459
_refine_ls_shift/su_max 0.000
_refine_ls_shift/su_mean 0.000
_refine_ls_structure_factor_coef Fsqd
_refine_ls_weighting_details 'calc w=1/[\s^2^(Fo^2^)+(0.0707P)^2^+0.1483P] where P=(Fo^2^+2Fc^2^)/3'
_refine_ls_weighting_scheme calc
_refine_ls_wR_factor_gt 0.1139
_refine_ls_wR_factor_ref 0.1265
_reflns_number_gt 1949
_reflns_number_total 2840
_reflns_threshold_expression >2sigma(I)
_cod_data_source_file cg3016707_si_004.cif
_cod_data_source_block I-c_3hrs
_cod_original_cell_volume 806.30(19)
_cod_database_code 4507393

loop_
_symmetry_equiv_pos_as_xyz
'x, y, z'
'-x, -y, -z'

loop_
_atom_site_label
_atom_site_type_symbol
_atom_site_fract_x
_atom_site_fract_y
_atom_site_fract_z
_atom_site_U_iso_or_equiv
_atom_site_adp_type
_atom_site_occupancy
_atom_site_symmetry_multiplicity
_atom_site_calc_flag
_atom_site_refinement_flags
O1 O 0.35456(15) 1.08016(15) 0.23511(8) 0.0431(3) Uani 1 1 d .
H1 H 0.4221 1.0303 0.2693 0.052 Uiso 1 1 calc R
C1 C 0.0391(2) 0.9976(2) 0.44790(13) 0.0433(4) Uani 1 1 d .
C2 C 0.1069(2) 0.9944(2) 0.35805(12) 0.0416(4) Uani 1 1 d .
C3 C 0.2030(2) 0.9942(2) 0.24820(11) 0.0349(4) Uani 1 1 d .
C4 C 0.0853(2) 1.0884(2) 0.17959(12) 0.0352(4) Uani 1 1 d .
C5 C -0.0981(2) 1.1146(3) 0.21194(15) 0.0541(5) Uani 1 1 d .
H5 H -0.1538 1.0806 0.2785 0.065 Uiso 1 1 calc R
C6 C -0.2008(3) 1.1919(3) 0.14558(18) 0.0708(7) Uani 1 1 d .
H6 H -0.3249 1.2090 0.1681 0.085 Uiso 1 1 calc R
C7 C -0.1220(3) 1.2427(3) 0.04825(17) 0.0643(6) Uani 1 1 d .
H7 H -0.1915 1.2947 0.0043 0.077 Uiso 1 1 calc R
C8 C 0.0608(3) 1.2168(3) 0.01536(15) 0.0604(6) Uani 1 1 d .
H8 H 0.1155 1.2518 -0.0512 0.072 Uiso 1 1 calc R
C9 C 0.1648(3) 1.1391(2) 0.08033(13) 0.0476(5) Uani 1 1 d .
H9 H 0.2888 1.1208 0.0570 0.057 Uiso 1 1 calc R
C10 C 0.2593(2) 0.8130(2) 0.21452(11) 0.0346(4) Uani 1 1 d .
C11 C 0.4286(2) 0.7645(2) 0.15431(13) 0.0466(5) Uani 1 1 d .
H11 H 0.5101 0.8415 0.1353 0.056 Uiso 1 1 calc R
C12 C 0.4772(3) 0.6022(3) 0.12217(15) 0.0562(5) Uani 1 1 d .
H12 H 0.5919 0.5704 0.0824 0.067 Uiso 1 1 calc R
C13 C 0.3588(3) 0.4883(3) 0.14826(15) 0.0575(6) Uani 1 1 d .
H13 H 0.3928 0.3790 0.1266 0.069 Uiso 1 1 calc R
C14 C 0.1890(3) 0.5352(2) 0.20669(15) 0.0583(6) Uani 1 1 d .
H14 H 0.1073 0.4582 0.2239 0.070 Uiso 1 1 calc R
C15 C 0.1398(3) 0.6974(2) 0.23990(14) 0.0483(5) Uani 1 1 d .
H15 H 0.0250 0.7286 0.2797 0.058 Uiso 1 1 calc R
O2 O 0.4619(2) 0.0702(2) 0.62443(12) 0.0819(5) Uani 1 1 d .
N1A N 0.3794(3) 0.2133(3) 0.48961(15) 0.0624(7) Uani 0.910(5) 1 d P
H1NA H 0.4193 0.1251 0.4549 0.075 Uiso 0.910(5) 1 d PR
C16A C 0.3948(3) 0.2047(4) 0.58797(19) 0.0564(7) Uani 0.910(5) 1 d P
C17A C 0.3307(4) 0.3535(4) 0.6403(2) 0.0700(9) Uani 0.910(5) 1 d P
H17A H 0.3382 0.3564 0.7079 0.084 Uiso 0.910(5) 1 d PR
C18 C 0.2590(3) 0.4966(4) 0.5931(2) 0.0842(8) Uani 1 1 d .
H18A H 0.2179 0.5940 0.6288 0.101 Uiso 0.910(5) 1 d PR
C19 C 0.2474(3) 0.4963(4) 0.4920(2) 0.0863(8) Uani 1 1 d .
H19A H 0.1980 0.5909 0.4590 0.104 Uiso 0.910(5) 1 d PR
C20A C 0.3081(4) 0.3522(4) 0.4421(2) 0.0769(9) Uani 0.910(5) 1 d P
H20A H 0.3001 0.3475 0.3747 0.092 Uiso 0.910(5) 1 d PR
N1B N 0.452(4) 0.283(4) 0.466(2) 0.081(8) Uiso 0.090(5) 1 d P
H1NB H 0.4713 0.1943 0.4318 0.097 Uiso 0.090(5) 1 d PR
C16B C 0.454(5) 0.279(5) 0.568(3) 0.080(10) Uiso 0.090(5) 1 d P
C17B C 0.407(4) 0.437(4) 0.616(2) 0.075(9) Uiso 0.090(5) 1 d P
H17B H 0.3787 0.4144 0.6901 0.090 Uiso 0.090(5) 1 d PR
C20B C 0.419(4) 0.456(4) 0.416(2) 0.083(10) Uiso 0.090(5) 1 d P
H20B H 0.3877 0.4381 0.3517 0.099 Uiso 0.090(5) 1 d PR
H18B H 0.1606 0.5365 0.6419 0.099 Uiso 0.09 1 d P
H19B H 0.1382 0.5198 0.4735 0.099 Uiso 0.09 1 d P

loop_
_atom_site_aniso_label
_atom_site_aniso_U_11
_atom_site_aniso_U_22
_atom_site_aniso_U_33
_atom_site_aniso_U_23
_atom_site_aniso_U_13
_atom_site_aniso_U_12
O1 0.0457(7) 0.0435(8) 0.0440(7) -0.0002(5) -0.0159(5) -0.0108(5)
C1 0.0520(10) 0.0431(11) 0.0324(9) -0.0056(8) -0.0075(7) -0.0010(8)
C2 0.0506(10) 0.0390(11) 0.0327(9) -0.0054(8) -0.0072(7) -0.0007(8)
C3 0.0391(9) 0.0366(10) 0.0277(8) -0.0020(7) -0.0052(7) -0.0053(7)
C4 0.0443(9) 0.0281(9) 0.0327(9) -0.0044(7) -0.0093(7) -0.0017(7)
C5 0.0476(11) 0.0563(13) 0.0502(11) 0.0070(10) -0.0063(8) 0.0038(9)
C6 0.0486(12) 0.0802(18) 0.0770(16) 0.0109(13) -0.0186(11) 0.0096(11)
C7 0.0710(15) 0.0617(15) 0.0627(14) 0.0057(11) -0.0331(11) 0.0062(11)
C8 0.0775(15) 0.0639(15) 0.0397(11) 0.0080(10) -0.0200(10) -0.0053(11)
C9 0.0514(11) 0.0530(12) 0.0351(10) 0.0028(8) -0.0083(8) -0.0033(9)
C10 0.0452(9) 0.0335(10) 0.0248(8) -0.0004(7) -0.0105(7) -0.0012(7)
C11 0.0465(10) 0.0481(12) 0.0429(10) -0.0099(9) -0.0069(8) -0.0008(8)
C12 0.0592(12) 0.0543(14) 0.0511(12) -0.0172(10) -0.0123(9) 0.0116(10)
C13 0.0859(15) 0.0366(12) 0.0500(12) -0.0085(9) -0.0253(11) 0.0099(10)
C14 0.0825(15) 0.0375(12) 0.0555(12) 0.0035(9) -0.0157(11) -0.0151(10)
C15 0.0554(11) 0.0381(11) 0.0475(11) -0.0009(8) -0.0049(8) -0.0074(8)
O2 0.0846(11) 0.1043(15) 0.0619(10) 0.0007(9) -0.0369(8) 0.0002(10)
N1A 0.0685(14) 0.0684(15) 0.0564(13) 0.0051(11) -0.0290(10) -0.0100(12)
C16A 0.0500(14) 0.0703(19) 0.0538(14) 0.0075(13) -0.0220(11) -0.0128(13)
C17A 0.0647(17) 0.087(2) 0.0628(16) -0.0102(15) -0.0199(13) -0.0118(15)
C18 0.0676(16) 0.085(2) 0.099(2) -0.0133(16) -0.0157(14) -0.0100(13)
C19 0.0816(18) 0.082(2) 0.097(2) 0.0102(16) -0.0336(15) -0.0037(15)
C20A 0.086(2) 0.079(2) 0.0712(17) 0.0151(16) -0.0377(15) -0.0071(16)

loop_
_atom_type_symbol
_atom_type_description
_atom_type_scat_dispersion_real
_atom_type_scat_dispersion_imag
_atom_type_scat_source
C C 0.0033 0.0016 'International Tables Vol C Tables 4.2.6.8 and 6.1.1.4'
H H 0.0000 0.0000 'International Tables Vol C Tables 4.2.6.8 and 6.1.1.4'
N N 0.0061 0.0033 'International Tables Vol C Tables 4.2.6.8 and 6.1.1.4'
O O 0.0106 0.0060 'International Tables Vol C Tables 4.2.6.8 and 6.1.1.4'

loop_
_geom_angle_atom_site_label_1
_geom_angle_atom_site_label_2
_geom_angle_atom_site_label_3
_geom_angle
_geom_angle_site_symmetry_1
_geom_angle_site_symmetry_3
C3 O1 H1 109.5 . .
C2 C1 C1 179.6(3) . 2_576
C1 C2 C3 175.77(18) . .
O1 C3 C2 108.33(13) . .
O1 C3 C4 107.32(13) . .
C2 C3 C4 111.49(13) . .
O1 C3 C10 111.16(13) . .
C2 C3 C10 110.02(14) . .
C4 C3 C10 108.52(12) . .
C5 C4 C9 118.89(16) . .
C5 C4 C3 121.84(15) . .
C9 C4 C3 119.15(15) . .
C4 C5 C6 120.19(18) . .
C4 C5 H5 119.9 . .
C6 C5 H5 119.9 . .
C7 C6 C5 120.7(2) . .
C7 C6 H6 119.6 . .
C5 C6 H6 119.6 . .
C6 C7 C8 119.43(19) . .
C6 C7 H7 120.3 . .
C8 C7 H7 120.3 . .
C7 C8 C9 120.50(18) . .
C7 C8 H8 119.7 . .
C9 C8 H8 119.7 . .
C4 C9 C8 120.24(18) . .
C4 C9 H9 119.9 . .
C8 C9 H9 119.9 . .
C15 C10 C11 118.71(16) . .
C15 C10 C3 120.66(15) . .
C11 C10 C3 120.57(15) . .
C12 C11 C10 120.33(18) . .
C12 C11 H11 119.8 . .
C10 C11 H11 119.8 . .
C13 C12 C11 120.60(18) . .
C13 C12 H12 119.7 . .
C11 C12 H12 119.7 . .
C12 C13 C14 119.81(19) . .
C12 C13 H13 120.1 . .
C14 C13 H13 120.1 . .
C13 C14 C15 119.89(19) . .
C13 C14 H14 120.1 . .
C15 C14 H14 120.1 . .
C10 C15 C14 120.64(18) . .
C10 C15 H15 119.7 . .
C14 C15 H15 119.7 . .
C16A O2 C16B 22.9(11) . .
N1B N1A C20A 66.3(19) . .
N1B N1A C16A 97.1(19) . .
C20A N1A C16A 124.3(3) . .
N1B N1A C16B 65(2) . .
C20A N1A C16B 104.8(15) . .
C16A N1A C16B 32.1(15) . .
N1B N1A H1NA 106.4 . .
C20A N1A H1NA 118.1 . .
C16A N1A H1NA 117.6 . .
C16B N1A H1NA 128.5 . .
N1B N1A H1NB 58.0 . .
C20A N1A H1NB 90.5 . .
C16A N1A H1NB 126.6 . .
C16B N1A H1NB 107.5 . .
H1NA N1A H1NB 48.9 . .
C16B C16A O2 120(3) . .
C16B C16A N1A 83(2) . .
O2 C16A N1A 119.1(2) . .
C16B C16A C17A 66(3) . .
O2 C16A C17A 125.8(2) . .
N1A C16A C17A 115.1(2) . .
C16B C16A N1B 54(3) . .
O2 C16A N1B 126.9(10) . .
N1A C16A N1B 29.9(11) . .
C17A C16A N1B 100.6(10) . .
C16B C16A C17B 39(3) . .
O2 C16A C17B 129.7(9) . .
N1A C16A C17B 104.5(9) . .
C17A C16A C17B 26.8(9) . .
N1B C16A C17B 81.1(15) . .
C17B C17A C16B 77(3) . .
C17B C17A C18 63.5(19) . .
C16B C17A C18 105.3(16) . .
C17B C17A C16A 111.4(18) . .
C16B C17A C16A 34.0(18) . .
C18 C17A C16A 121.5(2) . .
C17B C17A H17A 93.9 . .
C16B C17A H17A 124.9 . .
C18 C17A H17A 119.0 . .
C16A C17A H17A 119.5 . .
C17B C17A H17B 58.9 . .
C16B C17A H17B 114.5 . .
C18 C17A H17B 96.3 . .
C16A C17A H17B 132.8 . .
H17A C17A H17B 35.2 . .
C17B C18 C17A 41.8(16) . .
C17B C18 C19 118.6(14) . .
C17A C18 C19 120.2(3) . .
C17B C18 H18A 105.8 . .
C17A C18 H18A 120.2 . .
C19 C18 H18A 119.5 . .
C17B C18 H18B 121.8 . .
C17A C18 H18B 103.7 . .
C19 C18 H18B 119.5 . .
H18A C18 H18B 43.0 . .
C20A C19 C18 118.0(3) . .
C20A C19 C20B 52.5(13) . .
C18 C19 C20B 115.8(12) . .
C20A C19 H19A 120.3 . .
C18 C19 H19A 121.7 . .
C20B C19 H19A 100.0 . .
C20A C19 H19B 97.4 . .
C18 C19 H19B 121.9 . .
C20B C19 H19B 122.3 . .
H19A C19 H19B 49.2 . .
N1B C20A C20B 73(2) . .
N1B C20A N1A 37.3(15) . .
C20B C20A N1A 110.2(14) . .
N1B C20A C19 109.3(14) . .
C20B C20A C19 68.9(14) . .
N1A C20A C19 120.8(3) . .
N1B C20A H20A 118.0 . .
C20B C20A H20A 91.5 . .
N1A C20A H20A 119.1 . .
C19 C20A H20A 120.0 . .
N1B C20A H20B 97.4 . .
C20B C20A H20B 42.9 . .
N1A C20A H20B 128.1 . .
C19 C20A H20B 92.4 . .
H20A C20A H20B 48.7 . .
N1A N1B C20A 76(2) . .
N1A N1B C16B 81(2) . .
C20A N1B C16B 117(2) . .
N1A N1B C20B 129(3) . .
C20A N1B C20B 53.0(16) . .
C16B N1B C20B 116(3) . .
N1A N1B C16A 53.0(15) . .
C20A N1B C16A 107.2(19) . .
C16B N1B C16A 28.0(17) . .
C20B N1B C16A 133(2) . .
N1A N1B H1NA 37.2 . .
C20A N1B H1NA 92.9 . .
C16B N1B H1NA 102.6 . .
C20B N1B H1NA 136.7 . .
C16A N1B H1NA 76.9 . .
N1A N1B H1NB 65.5 . .
C20A N1B H1NB 98.9 . .
C16B N1B H1NB 123.0 . .
C20B N1B H1NB 121.2 . .
C16A N1B H1NB 102.0 . .
H1NA N1B H1NB 28.9 . .
C16A C16B C17A 80(3) . .
C16A C16B N1B 98(3) . .
C17A C16B N1B 126(3) . .
C16A C16B N1A 64(2) . .
C17A C16B N1A 113(2) . .
N1B C16B N1A 34.0(15) . .
C16A C16B C17B 120(4) . .
C17A C16B C17B 40.3(17) . .
N1B C16B C17B 116(3) . .
N1A C16B C17B 130(3) . .
C16A C16B O2 37.3(19) . .
C17A C16B O2 99(2) . .
N1B C16B O2 112(3) . .
N1A C16B O2 85.9(19) . .
C17B C16B O2 130(3) . .
C17A C17B C18 75(2) . .
C17A C17B C16B 62(2) . .
C18 C17B C16B 103(2) . .
C17A C17B C20B 164(3) . 2_666
C18 C17B C20B 121(3) . 2_666
C16B C17B C20B 110(3) . 2_666
C17A C17B C16A 41.8(14) . .
C18 C17B C16A 95(2) . .
C16B C17B C16A 20.5(16) . .
C20B C17B C16A 129(2) 2_666 .
C17A C17B H17A 42.4 . .
C18 C17B H17A 97.8 . .
C16B C17B H17A 89.9 . .
C20B C17B H17A 128.6 2_666 .
C16A C17B H17A 72.5 . .
C17A C17B H17B 64.7 . .
C18 C17B H17B 105.9 . .
C16B C17B H17B 107.8 . .
C20B C17B H17B 108.1 2_666 .
C16A C17B H17B 93.0 . .
H17A C17B H17B 22.6 . .
C20A C20B C19 58.7(13) . .
C20A C20B N1B 54.0(16) . .
C19 C20B N1B 91.9(19) . .
C20A C20B C17B 170(3) . 2_666
C19 C20B C17B 128(2) . 2_666
N1B C20B C17B 116(2) . 2_666
C20A C20B H20A 35.9 . .
C19 C20B H20A 81.0 . .
N1B C20B H20A 75.8 . .
C17B C20B H20A 145.7 2_666 .
C20A C20B H20B 76.2 . .
C19 C20B H20B 106.1 . .
N1B C20B H20B 105.9 . .
C17B C20B H20B 106.9 2_666 .
H20A C20B H20B 40.4 . .

loop_
_geom_bond_atom_site_label_1
_geom_bond_atom_site_label_2
_geom_bond_distance
_geom_bond_site_symmetry_2
O1 C3 1.4238(19) .
O1 H1 0.8200 .
C1 C2 1.193(2) .
C1 C1 1.384(3) 2_576
C2 C3 1.481(2) .
C3 C4 1.533(2) .
C3 C10 1.534(2) .
C4 C5 1.373(2) .
C4 C9 1.380(2) .
C5 C6 1.388(3) .
C5 H5 0.9300 .
C6 C7 1.357(3) .
C6 H6 0.9300 .
C7 C8 1.369(3) .
C7 H7 0.9300 .
C8 C9 1.383(3) .
C8 H8 0.9300 .
C9 H9 0.9300 .
C10 C15 1.379(2) .
C10 C11 1.382(2) .
C11 C12 1.381(3) .
C11 H11 0.9300 .
C12 C13 1.362(3) .
C12 H12 0.9300 .
C13 C14 1.375(3) .
C13 H13 0.9300 .
C14 C15 1.385(3) .
C14 H14 0.9300 .
C15 H15 0.9300 .
O2 C16A 1.244(3) .
O2 C16B 1.78(4) .
N1A N1B 0.84(3) .
N1A C20A 1.353(3) .
N1A C16A 1.353(3) .
N1A C16B 1.49(3) .
N1A H1NA 0.8591 .
N1A H1NB 0.9220 .
C16A C16B 0.80(4) .
C16A C17A 1.404(4) .
C16A N1B 1.68(3) .
C16A C17B 1.96(3) .
C17A C17B 0.95(4) .
C17A C16B 1.30(3) .
C17A C18 1.377(4) .
C17A H17A 0.9287 .
C17A H17B 1.0337 .
C18 C17B 1.28(3) .
C18 C19 1.386(4) .
C18 H18A 0.9291 .
C18 H18B 0.9124 .
C19 C20A 1.354(4) .
C19 C20B 1.48(3) .
C19 H19A 0.9285 .
C19 H19B 0.9313 .
C20A N1B 1.28(3) .
C20A C20B 1.26(3) .
C20A H20A 0.9287 .
C20A H20B 1.3975 .
N1B C16B 1.37(4) .
N1B C20B 1.51(4) .
N1B H1NA 1.3642 .
N1B H1NB 0.8594 .
C16B C17B 1.44(5) .
C17B C20B 1.66(5) 2_666
C17B H17A 1.3747 .
C17B H17B 0.9793 .
C20B C17B 1.66(5) 2_666
C20B H20A 1.5820 .
C20B H20B 0.9788 .

loop_
_geom_torsion_atom_site_label_1
_geom_torsion_atom_site_label_2
_geom_torsion_atom_site_label_3
_geom_torsion_atom_site_label_4
_geom_torsion
_geom_torsion_site_symmetry_1
_geom_torsion_site_symmetry_4
C1 C1 C2 C3 50(48) 2_576 .
C1 C2 C3 O1 -15(3) . .
C1 C2 C3 C4 -133(3) . .
C1 C2 C3 C10 107(3) . .
O1 C3 C4 C5 -139.50(17) . .
C2 C3 C4 C5 -21.0(2) . .
C10 C3 C4 C5 100.29(19) . .
O1 C3 C4 C9 44.6(2) . .
C2 C3 C4 C9 163.09(15) . .
C10 C3 C4 C9 -75.60(19) . .
C9 C4 C5 C6 -0.4(3) . .
C3 C4 C5 C6 -176.28(19) . .
C4 C5 C6 C7 -0.1(4) . .
C5 C6 C7 C8 0.2(4) . .
C6 C7 C8 C9 0.2(3) . .
C5 C4 C9 C8 0.8(3) . .
C3 C4 C9 C8 176.81(17) . .
C7 C8 C9 C4 -0.7(3) . .
O1 C3 C10 C15 166.58(14) . .
C2 C3 C10 C15 46.6(2) . .
C4 C3 C10 C15 -75.63(18) . .
O1 C3 C10 C11 -16.3(2) . .
C2 C3 C10 C11 -136.27(16) . .
C4 C3 C10 C11 101.51(17) . .
C15 C10 C11 C12 -1.3(2) . .
C3 C10 C11 C12 -178.47(15) . .
C10 C11 C12 C13 0.8(3) . .
C11 C12 C13 C14 0.3(3) . .
C12 C13 C14 C15 -0.9(3) . .
C11 C10 C15 C14 0.7(3) . .
C3 C10 C15 C14 177.93(16) . .
C13 C14 C15 C10 0.3(3) . .
C16B O2 C16A N1A 100(3) . .
C16B O2 C16A C17A -80(3) . .
C16B O2 C16A N1B 65(3) . .
C16B O2 C16A C17B -47(3) . .
N1B N1A C16A C16B 6(3) . .
C20A N1A C16A C16B -60(3) . .
N1B N1A C16A O2 -114(2) . .
C20A N1A C16A O2 179.7(3) . .
C16B N1A C16A O2 -121(3) . .
N1B N1A C16A C17A 66(2) . .
C20A N1A C16A C17A -0.1(4) . .
C16B N1A C16A C17A 60(3) . .
C20A N1A C16A N1B -66.1(19) . .
C16B N1A C16A N1B -6(3) . .
N1B N1A C16A C17B 40(2) . .
C20A N1A C16A C17B -26.4(10) . .
C16B N1A C16A C17B 33(3) . .
C16B C16A C17A C17B -2(3) . .
O2 C16A C17A C17B 109(2) . .
N1A C16A C17A C17B -72(2) . .
N1B C16A C17A C17B -44(2) . .
O2 C16A C17A C16B 110(3) . .
N1A C16A C17A C16B -70(3) . .
N1B C16A C17A C16B -42(3) . .
C17B C16A C17A C16B 2(3) . .
C16B C16A C17A C18 69(3) . .
O2 C16A C17A C18 179.8(3) . .
N1A C16A C17A C18 -0.4(4) . .
N1B C16A C17A C18 27.2(11) . .
C17B C16A C17A C18 71(2) . .
C16B C17A C18 C17B -67(3) . .
C16A C17A C18 C17B -100(2) . .
C17B C17A C18 C19 100(2) . .
C16B C17A C18 C19 33.3(18) . .
C16A C17A C18 C19 0.5(4) . .
C17B C18 C19 C20A 48.5(19) . .
C17A C18 C19 C20A 0.1(4) . .
C17B C18 C19 C20B -11(2) . .
C17A C18 C19 C20B -59.3(14) . .
C16A N1A C20A N1B 82(2) . .
C16B N1A C20A N1B 54(2) . .
N1B N1A C20A C20B -5(3) . .
C16A N1A C20A C20B 77.5(16) . .
C16B N1A C20A C20B 49(2) . .
N1B N1A C20A C19 -82(2) . .
C16A N1A C20A C19 0.7(4) . .
C16B N1A C20A C19 -27.7(15) . .
C18 C19 C20A N1B -40.1(15) . .
C20B C19 C20A N1B 62(2) . .
C18 C19 C20A C20B -102.2(15) . .
C18 C19 C20A N1A -0.6(4) . .
C20B C19 C20A N1A 101.6(15) . .
C16A N1A N1B C20A -124.4(7) . .
C16B N1A N1B C20A -121(2) . .
C20A N1A N1B C16B 121(2) . .
C16A N1A N1B C16B -3.8(19) . .
C20A N1A N1B C20B 5(3) . .
C16A N1A N1B C20B -120(3) . .
C16B N1A N1B C20B -116(4) . .
C20A N1A N1B C16A 124.4(7) . .
C16B N1A N1B C16A 3.8(19) . .
C20B C20A N1B N1A 175(3) . .
C19 C20A N1B N1A 115.8(16) . .
C20B C20A N1B C16B 103(3) . .
N1A C20A N1B C16B -72(3) . .
C19 C20A N1B C16B 44(3) . .
N1A C20A N1B C20B -175(3) . .
C19 C20A N1B C20B -59.6(16) . .
C20B C20A N1B C16A 132(2) . .
N1A C20A N1B C16A -43.6(13) . .
C19 C20A N1B C16A 72.2(19) . .
C16B C16A N1B N1A -172(4) . .
O2 C16A N1B N1A 85.1(19) . .
C17A C16A N1B N1A -122.7(17) . .
C17B C16A N1B N1A -141(2) . .
C16B C16A N1B C20A -115(4) . .
O2 C16A N1B C20A 142.2(13) . .
N1A C16A N1B C20A 57.1(18) . .
C17A C16A N1B C20A -66(2) . .
C17B C16A N1B C20A -84(2) . .
O2 C16A N1B C16B -103(3) . .
N1A C16A N1B C16B 172(4) . .
C17A C16A N1B C16B 49(3) . .
C17B C16A N1B C16B 31(3) . .
C16B C16A N1B C20B -60(4) . .
O2 C16A N1B C20B -163(2) . .
N1A C16A N1B C20B 112(4) . .
C17A C16A N1B C20B -11(3) . .
C17B C16A N1B C20B -29(3) . .
O2 C16A C16B C17A -118.8(14) . .
N1A C16A C16B C17A 121.3(12) . .
N1B C16A C16B C17A 125(3) . .
C17B C16A C16B C17A -1(2) . .
O2 C16A C16B N1B 116(2) . .
N1A C16A C16B N1B -4(2) . .
C17A C16A C16B N1B -125(3) . .
C17B C16A C16B N1B -127(5) . .
O2 C16A C16B N1A 119.9(14) . .
C17A C16A C16B N1A -121.3(12) . .
N1B C16A C16B N1A 4(2) . .
C17B C16A C16B N1A -123(3) . .
O2 C16A C16B C17B -117(3) . .
N1A C16A C16B C17B 123(3) . .
C17A C16A C16B C17B 1(2) . .
N1B C16A C16B C17B 127(5) . .
N1A C16A C16B O2 -119.9(14) . .
C17A C16A C16B O2 118.8(14) . .
N1B C16A C16B O2 -116(2) . .
C17B C16A C16B O2 117(3) . .
C17B C17A C16B C16A 178(3) . .
C18 C17A C16B C16A -124(2) . .
C17B C17A C16B N1B -89(4) . .
C18 C17A C16B N1B -31(4) . .
C16A C17A C16B N1B 93(4) . .
C17B C17A C16B N1A -125(3) . .
C18 C17A C16B N1A -68(3) . .
C16A C17A C16B N1A 57(2) . .
C18 C17A C16B C17B 58(2) . .
C16A C17A C16B C17B -178(3) . .
C17B C17A C16B O2 146(2) . .
C18 C17A C16B O2 -156.7(10) . .
C16A C17A C16B O2 -32.5(15) . .
N1A N1B C16B C16A 6(3) . .
C20A N1B C16B C16A 76(4) . .
C20B N1B C16B C16A 136(3) . .
N1A N1B C16B C17A -77(4) . .
C20A N1B C16B C17A -8(5) . .
C20B N1B C16B C17A 52(5) . .
C16A N1B C16B C17A -84(4) . .
C20A N1B C16B N1A 70(2) . .
C20B N1B C16B N1A 129(3) . .
C16A N1B C16B N1A -6(3) . .
N1A N1B C16B C17B -123(3) . .
C20A N1B C16B C17B -54(4) . .
C20B N1B C16B C17B 6(4) . .
C16A N1B C16B C17B -130(5) . .
N1A N1B C16B O2 42(3) . .
C20A N1B C16B O2 112(3) . .
C20B N1B C16B O2 172(2) . .
C16A N1B C16B O2 36.0(19) . .
N1B N1A C16B C16A -173(4) . .
C20A N1A C16B C16A 132(2) . .
N1B N1A C16B C17A 121(4) . .
C20A N1A C16B C17A 67(3) . .
C16A N1A C16B C17A -66(3) . .
C20A N1A C16B N1B -55(2) . .
C16A N1A C16B N1B 173(4) . .
N1B N1A C16B C17B 78(4) . .
C20A N1A C16B C17B 23(4) . .
C16A N1A C16B C17B -109(5) . .
N1B N1A C16B O2 -141(3) . .
C20A N1A C16B O2 164.2(7) . .
C16A N1A C16B O2 31.8(15) . .
C16A O2 C16B C17A 61(2) . .
C16A O2 C16B N1B -74(3) . .
C16A O2 C16B N1A -52(2) . .
C16A O2 C16B C17B 89(4) . .
C16B C17A C17B C18 114.5(19) . .
C16A C17A C17B C18 115.6(9) . .
C18 C17A C17B C16B -114.5(19) . .
C16A C17A C17B C16B 1.1(19) . .
C16B C17A C17B C20B -63(11) . 2_666
C18 C17A C17B C20B -178(12) . 2_666
C16A C17A C17B C20B -62(11) . 2_666
C16B C17A C17B C16A -1.1(19) . .
C18 C17A C17B C16A -115.6(9) . .
C19 C18 C17B C17A -104.5(16) . .
C17A C18 C17B C16B 56(2) . .
C19 C18 C17B C16B -49(3) . .
C17A C18 C17B C20B 179(4) . 2_666
C19 C18 C17B C20B 75(3) . 2_666
C17A C18 C17B C16A 37.1(11) . .
C19 C18 C17B C16A -67.5(17) . .
C16A C16B C17B C17A -2(4) . .
N1B C16B C17B C17A 116(3) . .
N1A C16B C17B C17A 78(4) . .
O2 C16B C17B C17A -47(3) . .
C16A C16B C17B C18 -67(4) . .
C17A C16B C17B C18 -64(2) . .
N1B C16B C17B C18 51(4) . .
N1A C16B C17B C18 14(5) . .
O2 C16B C17B C18 -111(3) . .
C16A C16B C17B C20B 163(4) . 2_666
C17A C16B C17B C20B 165(3) . 2_666
N1B C16B C17B C20B -79(3) . 2_666
N1A C16B C17B C20B -116(3) . 2_666
O2 C16B C17B C20B 118(3) . 2_666
C17A C16B C17B C16A 2(4) . .
N1B C16B C17B C16A 118(5) . .
N1A C16B C17B C16A 81(4) . .
O2 C16B C17B C16A -45(3) . .
C16B C16A C17B C17A 177(5) . .
O2 C16A C17B C17A -92(2) . .
N1A C16A C17B C17A 117.4(18) . .
N1B C16A C17B C17A 136(2) . .
C16B C16A C17B C18 116(4) . .
O2 C16A C17B C18 -153.3(9) . .
N1A C16A C17B C18 56.7(17) . .
C17A C16A C17B C18 -60.8(18) . .
N1B C16A C17B C18 75.5(19) . .
O2 C16A C17B C16B 90(4) . .
N1A C16A C17B C16B -60(4) . .
C17A C16A C17B C16B -177(5) . .
N1B C16A C17B C16B -41(4) . .
C16B C16A C17B C20B -21(4) . 2_666
O2 C16A C17B C20B 69(3) . 2_666
N1A C16A C17B C20B -81(3) . 2_666
C17A C16A C17B C20B 162(4) . 2_666
N1B C16A C17B C20B -62(3) . 2_666
N1B C20A C20B C19 -119.3(16) . .
N1A C20A C20B C19 -116.3(6) . .
N1A C20A C20B N1B 3.0(16) . .
C19 C20A C20B N1B 119.3(16) . .
N1B C20A C20B C17B 13(15) . 2_666
N1A C20A C20B C17B 16(15) . 2_666
C19 C20A C20B C17B 132(15) . 2_666
C18 C19 C20B C20A 106.7(10) . .
C20A C19 C20B N1B -44.9(14) . .
C18 C19 C20B N1B 62(2) . .
C20A C19 C20B C17B -170(4) . 2_666
C18 C19 C20B C17B -63(3) . 2_666
N1A N1B C20B C20A -6(3) . .
C16B N1B C20B C20A -105(3) . .
C16A N1B C20B C20A -78(3) . .
N1A N1B C20B C19 42(4) . .
C20A N1B C20B C19 48.2(12) . .
C16B N1B C20B C19 -57(3) . .
C16A N1B C20B C19 -30(3) . .
N1A N1B C20B C17B 177(3) . 2_666
C20A N1B C20B C17B -177(3) . 2_666
C16B N1B C20B C17B 77(3) . 2_666
C16A N1B C20B C17B 104(3) . 2_666
